data_9016288
loop_
_publ_author_name
'Rastsvetaeva, R. K.'
'Rozenberg, K. A.'
'Khomyakov, A. P.'

_publ_section_title
;
 Crystal structure of a K analogue of Kentbrooksite
;
_journal_name_full 'Doklady Chemistry'
_journal_page_first 148
_journal_page_last 151
_journal_paper_doi 10.1007/s10631-005-0058-6
_journal_volume 403
_journal_year 2005
_chemical_compound_source 'Koashva Mountain, Khibiny massif, Kola Peninsula, Russia'
_chemical_formula_sum
'C1.38 H11.58 Ba0.27 Ca17.1 Ce3.06 Cl0.93 Fe6.3 Hf0.18 K4.32 Mn9.3 Na39.02 Nb2.34 O270.63 Si86.85 Sr3.15 Zr8.82'
_chemical_name_mineral Andrianovite
_space_group_IT_number 160
_symmetry_space_group_name_Hall 'R 3 -2"'
_symmetry_space_group_name_H-M 'R 3 m :H'
_cell_angle_alpha 90
_cell_angle_beta 90
_cell_angle_gamma 120
_cell_formula_units_Z 1
_cell_length_a 14.281
_cell_length_b 14.281
_cell_length_c 30.243
_cell_volume 5341.617
_database_code_amcsd 0019091
_exptl_crystal_density_diffrn 3.494
_cod_original_sg_symbol_H-M 'R 3 m'
_cod_original_formula_sum
'Na39.02 Ce3.06 Ba.27 K4.32 Sr3.15 Ca17.1 Mn9.3 Fe6.3 (Zr8.82 Hf.18) Nb2.34 Si86.85 O270.63 Cl.93 C1.38 H11.58'
_cod_database_code 9016288

loop_
_space_group_symop_operation_xyz
x,y,z
2/3+x,1/3+y,1/3+z
1/3+x,2/3+y,2/3+z
x,x-y,z
2/3+x,1/3+x-y,1/3+z
1/3+x,2/3+x-y,2/3+z
-y,-x,z
2/3-y,1/3-x,1/3+z
1/3-y,2/3-x,2/3+z
-x+y,y,z
2/3-x+y,1/3+y,1/3+z
1/3-x+y,2/3+y,2/3+z
-y,x-y,z
2/3-y,1/3+x-y,1/3+z
1/3-y,2/3+x-y,2/3+z
-x+y,-x,z
2/3-x+y,1/3-x,1/3+z
1/3-x+y,2/3-x,2/3+z

loop_
_atom_site_label
_atom_site_fract_x
_atom_site_fract_y
_atom_site_fract_z
_atom_site_occupancy
_atom_site_U_iso_or_equiv
_atom_site_type_symbol
_atom_site_attached_hydrogens
NaA(1) 0.11050 0.22110 0.15280 1.00000 0.03546 Na 0
NaA(2a) 0.56910 0.13800 0.17390 0.56000 0.06079 Na 0
NaA(2b) 0.55130 0.10260 0.18200 0.40000 0.02280 Na 0
CeA(2b) 0.55130 0.10260 0.18200 0.04000 0.02280 Ce 0
NaA(3a) 0.23400 0.11700 0.28250 0.67000 0.04053 Na 0
NaA(3b) 0.16920 0.08460 0.29040 0.27000 0.02660 Na 0
CeA(3b) 0.16920 0.08460 0.29040 0.03000 0.02660 Ce 0
BaA(3b) 0.16920 0.08460 0.29040 0.03000 0.02660 Ba 0
NaA(5) 0.47590 0.73790 0.18750 1.00000 0.03926 Na 0
KA(4) 0.47150 0.23570 0.04820 0.48000 0.02634 K 0
SrA(4) 0.47150 0.23570 0.04820 0.35000 0.02634 Sr 0
CeA(4) 0.47150 0.23570 0.04820 0.17000 0.02634 Ce 0
CaM(1) 0.40510 0.33180 0.33310 0.95000 0.00494 Ca 0
CeM(1) 0.40510 0.33180 0.33310 0.05000 0.00494 Ce 0
MnM(2a) 0.18380 0.36740 0.33060 0.62000 0.01001 Mn 0
FeM(2a) 0.18380 0.36740 0.33060 0.18000 0.01001 Fe 0
Zr 0.33020 0.16500 0.16670 0.98000 0.00545 Zr 0
Hf 0.33020 0.16500 0.16670 0.02000 0.00545 Hf 0
NbM(3) 0.33333 0.66667 0.29590 0.78000 0.00671 Nb 0
Si(1) 0.60900 0.60390 0.09760 1.00000 0.00165 Si 0
Si(2) 0.14080 0.07030 0.08130 1.00000 0.00418 Si 0
Si(3) 0.26960 0.32560 0.23650 1.00000 0.00228 Si 0
Si(4) 0.20850 0.41680 0.07530 1.00000 0.00241 Si 0
Si(5) 0.52650 0.26330 0.25060 1.00000 0.00127 Si 0
Si(6) 0.45930 0.54070 0.25560 1.00000 0.00443 Si 0
O(1) 0.20990 0.60500 0.25100 1.00000 0.02153 O 0
O(2) 0.40430 0.30370 0.12720 1.00000 0.01013 O 0
O(3) 0.62490 0.03380 0.04630 1.00000 0.00507 O 0
O(4) 0.04450 0.30000 0.28810 1.00000 0.01013 O 0
O(5) 0.10450 0.38520 0.10760 1.00000 0.01140 O 0
O(6) 0.57060 0.60990 0.22670 1.00000 0.01267 O 0
O(7) 0.25390 0.22570 0.20680 1.00000 0.01520 O 0
O(8) 0.44480 0.22210 0.29030 1.00000 0.01140 O 0
O(9) 0.17860 0.35720 0.21910 1.00000 0.00507 O 0
O(10) 0.18680 0.09330 0.12960 1.00000 0.01520 O 0
O(11) 0.17960 0.35910 0.02950 1.00000 0.00760 O 0
O(12) 0.60440 0.39590 0.25300 1.00000 0.00507 O 0
O(13) 0.23020 0.11510 0.04370 1.00000 0.01140 O 0
O(14) 0.48400 0.51590 0.30430 1.00000 0.00760 O 0
O(15) 0.02070 0.51040 0.11450 1.00000 0.01520 O 0
O(16) 0.06060 0.12120 0.07510 1.00000 0.01140 O 0
O(17) 0.27500 0.54980 0.06890 1.00000 0.01773 O 0
O(18) 0.47170 0.23590 0.20180 1.00000 0.01013 O 0
SiM(4a) 0.33333 0.66667 0.09060 0.75000 0.00633 Si 0
SiM(4b) 0.33333 0.66667 0.04800 0.20000 0.01267 Si 0
FeM(2b) 0.01400 0.50580 0.00150 0.20000 0.02406 Fe 0
Cl 0.66667 0.33333 0.09400 0.31000 0.07472 Cl 0
O(19) 0.60320 0.20640 -0.00360 0.80000 0.03546 O 0
Wat(19) 0.60320 0.20640 -0.00360 0.20000 0.03546 O 2
O-H(1) 0.33333 0.66667 0.14330 0.80000 0.03673 O 1
O-H(2) 0.33333 0.66667 -0.00300 0.20000 0.01520 O 1
Wat(1) 0.00000 0.00000 0.22500 0.45000 0.05826 O 2
Wat(2) 0.66667 0.33333 0.13200 0.38000 0.03673 O 2
C 0.00000 0.00000 0.29200 0.46000 0.03673 C 0
Oc 0.04600 0.09100 0.30200 0.23000 0.10259 O 0

loop_
_cod_changelog_entry_id
_cod_changelog_entry_author
_cod_changelog_entry_date
_cod_changelog_entry_text
1
;cod-tools version 3.8.0
Id: cif_guess_AMCSD_atom_types 9581 2023-05-17 12:35:41Z saulius
;
2023-05-21T08:54:57+03:00
;Derived atom types and hydrogen counts
from atom names that follow the AMCSD naming convention
(Wat == water, O-H == hydroxyl).
;

loop_
_cod_related_entry_id
_cod_related_entry_database
_cod_related_entry_code
1 AMCSD 0019091
